data_4327730
loop_
_publ_author_name
'Martine Bujoli-Doeuff'
'R\'emi Dessapt'
'Philippe Deniard'
'St\'ephane Jobic'

_publ_contact_author_address
;Institut des materiaux Jean Rouxel
2 rue de la Houssinere
BP 32229
44322 Nantes cedex 3
France
;
_publ_contact_author_email remi.dessapt@cnrs-imn.fr
_publ_contact_author_fax (33)240373995
_publ_contact_author_name 'Remi Dessapt'
_publ_contact_author_phone (33)240373953
_publ_section_title
;
 New Hybrid Layered Molybdates Based on 2/\\infty[MonO3n+1]2- Units (n= 7,
 9) with Systematic Organic-Inorganic Interfaces
;
_journal_name_full 'Inorganic Chemistry'
_journal_page_first 142
_journal_page_last 149
_journal_paper_doi 10.1021/ic201298d
_journal_volume 51
_journal_year 2012
_chemical_formula_moiety 'Mo7 O22, C6 H18 N2, H2 O'
_chemical_formula_sum 'C6 H20 Mo7 N2 O23'
_chemical_formula_weight 1159.8
_space_group_IT_number 13
_symmetry_cell_setting monoclinic
_symmetry_space_group_name_Hall '-P 2yc'
_symmetry_space_group_name_H-M 'P 1 2/c 1'
_audit_update_record
;
2011-06-17 # Formatted by publCIF
;
_cell_angle_alpha 90
_cell_angle_beta 103.10(4)
_cell_angle_gamma 90
_cell_formula_units_Z 2
_cell_length_a 11.623(3)
_cell_length_b 5.4942(4)
_cell_length_c 19.495(6)
_cell_measurement_reflns_used 56062
_cell_measurement_temperature 120
_cell_measurement_theta_max 35
_cell_measurement_theta_min 6.4
_cell_volume 1212.5(5)
_computing_cell_refinement unknown
_computing_data_collection unknown
_computing_data_reduction unknown
_computing_molecular_graphics unknown
_computing_structure_solution unknown
_diffrn_ambient_temperature 120
_diffrn_measured_fraction_theta_full 0.99
_diffrn_measured_fraction_theta_max 0.99
_diffrn_measurement_device 'four-cycle diffractometer'
_diffrn_measurement_device_type 'Nonius CCD'
_diffrn_measurement_method phi,omega
_diffrn_radiation_monochromator graphite
_diffrn_radiation_source 'x-ray tube'
_diffrn_radiation_type 'Mo K\a'
_diffrn_radiation_wavelength 0.71069
_diffrn_reflns_av_R_equivalents 0.1223
_diffrn_reflns_av_sigmaI/netI 0.0538
_diffrn_reflns_limit_h_max 18
_diffrn_reflns_limit_h_min -18
_diffrn_reflns_limit_k_max 8
_diffrn_reflns_limit_k_min -8
_diffrn_reflns_limit_l_max 31
_diffrn_reflns_limit_l_min -31
_diffrn_reflns_number 56062
_diffrn_reflns_theta_full 31.50
_diffrn_reflns_theta_max 35.01
_diffrn_reflns_theta_min 6.44
_exptl_absorpt_coefficient_mu 3.607
_exptl_absorpt_correction_T_max 0.782
_exptl_absorpt_correction_T_min 0.579
_exptl_absorpt_correction_type gaussian
_exptl_absorpt_process_details 'Jana2006  (Petricek, Dusek & Palatinus, 2000)'
_exptl_crystal_colour white
_exptl_crystal_density_diffrn 3.1701
_exptl_crystal_description plate
_exptl_crystal_F_000 1096
_exptl_crystal_size_max 0.062
_exptl_crystal_size_mid 0.034
_exptl_crystal_size_min 0.019
_refine_diff_density_max 1.51
_refine_diff_density_min -1.57
_refine_ls_extinction_method none
_refine_ls_goodness_of_fit_gt 1.10
_refine_ls_goodness_of_fit_ref 1.10
_refine_ls_hydrogen_treatment mixed
_refine_ls_number_constraints 38
_refine_ls_number_parameters 176
_refine_ls_number_reflns 3177
_refine_ls_number_restraints 0
_refine_ls_R_factor_all 0.0402
_refine_ls_R_factor_gt 0.0402
_refine_ls_shift/su_max 0.0323
_refine_ls_shift/su_mean 0.0009
_refine_ls_structure_factor_coef Fsqd
_refine_ls_weighting_details w=1/(\s^2^(I)+0.001936I^2^)
_refine_ls_weighting_scheme sigma
_refine_ls_wR_factor_gt 0.0783
_refine_ls_wR_factor_ref 0.0783
_reflns_number_gt 3177
_reflns_number_total 5306
_reflns_threshold_expression I>2\s(I)
_cod_data_source_file ic201298d_si_001_1.cif
_cod_data_source_block I
_cod_depositor_comments 'Adding Fobs data.'
_cod_original_cell_volume 1212.5(6)
_cod_database_code 4327730
_cod_database_fobs_code 4327730

loop_
_symmetry_equiv_pos_site_id
_symmetry_equiv_pos_as_xyz
1 x,y,z
2 -x,y,-z+1/2
3 -x,-y,-z
4 x,-y,z+1/2

loop_
_atom_site_label
_atom_site_type_symbol
_atom_site_fract_x
_atom_site_fract_y
_atom_site_fract_z
_atom_site_adp_type
_atom_site_U_iso_or_equiv
_atom_site_symmetry_multiplicity
_atom_site_occupancy
_atom_site_calc_flag
Mo1 Mo 0.13531(3) 0.56736(7) 0.04757(2) Uani 0.00400(9) 4 1 d
Mo2 Mo 0 1.37825(9) 0.25 Uani 0.00400(13) 2 1 d
Mo3 Mo -0.08046(3) 0.89591(7) 0.09619(2) Uani 0.00395(9) 4 1 d
Mo4 Mo 0.18409(3) 1.02858(7) 0.19027(2) Uani 0.00439(9) 4 1 d
O1 O -0.0304(3) 1.5705(6) 0.17885(17) Uani 0.0066(9) 4 1 d
O2 O 0.2055(3) 0.7890(6) 0.24533(18) Uani 0.0086(9) 4 1 d
O3 O 0.1387(3) 0.3449(6) 0.10971(18) Uani 0.0067(8) 4 1 d
O4 O -0.0077(3) 1.0630(6) 0.17605(18) Uani 0.0056(8) 4 1 d
O5 O -0.2200(3) 0.8338(6) 0.10468(19) Uani 0.0078(9) 4 1 d
O6 O 0.1122(3) 0.8475(6) 0.10347(17) Uani 0.0067(9) 4 1 d
O7 O -0.1005(3) 1.1262(6) 0.03470(18) Uani 0.0080(9) 4 1 d
O8 O -0.0612(3) 0.6185(6) 0.03448(18) Uani 0.0061(8) 4 1 d
O9 O 0.1611(3) 1.2811(6) 0.25291(17) Uani 0.0057(8) 4 1 d
O10 O 0.2781(3) 0.5900(6) 0.0429(2) Uani 0.0103(9) 4 1 d
O11 O 0.3242(3) 1.0884(6) 0.1800(2) Uani 0.0102(9) 4 1 d
Ow O 0.5 0.7889(10) 0.25 Uani 0.0132(15) 2 1 d
N1 N 0.6342(4) 0.5189(8) 0.1695(2) Uani 0.0112(11) 4 1 d
C1 C 0.4835(5) 0.0557(9) 0.0326(3) Uani 0.0159(14) 4 1 d
C2 C 0.5729(5) 0.2443(9) 0.0681(3) Uani 0.0126(13) 4 1 d
C3 C 0.5404(4) 0.3495(10) 0.1323(3) Uani 0.0144(14) 4 1 d
H1c1 H 0.406803 0.129491 0.019097 Uiso 0.0191 4 1 d
H2c1 H 0.477736 -0.07103 0.065527 Uiso 0.0191 4 1 d
H1c2 H 0.649696 0.17072 0.081271 Uiso 0.0151 4 1 d
H2c2 H 0.577542 0.37256 0.035403 Uiso 0.0151 4 1 d
H1c3 H 0.466919 0.435757 0.118595 Uiso 0.0172 4 1 d
H2c3 H 0.530458 0.220133 0.163598 Uiso 0.0172 4 1 d
H1n1 H 0.605009 0.612561 0.200831 Uiso 0.0134 4 1 d
H2n1 H 0.6979 0.430487 0.19348 Uiso 0.0134 4 1 d
H3n1 H 0.657437 0.618198 0.137138 Uiso 0.0134 4 1 d
H1 H 0.443(4) 0.891(9) 0.221(3) Uiso 0.0185 4 1 d

loop_
_atom_site_aniso_label
_atom_site_aniso_type_symbol
_atom_site_aniso_U_11
_atom_site_aniso_U_22
_atom_site_aniso_U_33
_atom_site_aniso_U_12
_atom_site_aniso_U_13
_atom_site_aniso_U_23
Mo1 Mo 0.00500(15) 0.00367(14) 0.00335(15) 0.00048(11) 0.00099(11) 0.00017(11)
Mo2 Mo 0.0052(2) 0.0032(2) 0.0038(2) 0 0.00134(16) 0
Mo3 Mo 0.00482(15) 0.00353(15) 0.00351(15) 0.00012(11) 0.00095(11) -0.00027(12)
Mo4 Mo 0.00462(15) 0.00407(16) 0.00418(15) 0.00023(12) 0.00041(11) -0.00009(12)
O1 O 0.0094(14) 0.0070(14) 0.0040(14) 0.0016(11) 0.0031(11) 0.0008(11)
O2 O 0.0123(15) 0.0058(14) 0.0066(14) 0.0009(11) 0.0000(12) -0.0018(12)
O3 O 0.0069(13) 0.0065(13) 0.0063(14) 0.0013(11) 0.0008(11) 0.0014(11)
O4 O 0.0044(13) 0.0056(14) 0.0064(14) -0.0004(10) 0.0005(11) -0.0009(11)
O5 O 0.0070(14) 0.0072(14) 0.0088(15) -0.0016(11) 0.0008(12) -0.0002(12)
O6 O 0.0111(15) 0.0065(14) 0.0031(14) -0.0009(12) 0.0030(11) -0.0012(11)
O7 O 0.0088(14) 0.0064(14) 0.0088(15) -0.0017(12) 0.0018(12) -0.0007(12)
O8 O 0.0076(13) 0.0054(14) 0.0040(13) 0.0009(11) -0.0015(11) -0.0017(11)
O9 O 0.0059(13) 0.0050(13) 0.0059(14) 0.0010(10) 0.0007(11) -0.0015(11)
O10 O 0.0097(15) 0.0080(14) 0.0146(17) -0.0010(12) 0.0058(13) -0.0017(13)
O11 O 0.0059(14) 0.0126(15) 0.0129(16) -0.0015(12) 0.0037(12) 0.0006(13)
Ow O 0.014(2) 0.014(2) 0.011(2) 0 0.0004(19) 0
N1 N 0.0116(18) 0.0111(18) 0.0107(18) 0.0008(15) 0.0022(14) -0.0003(15)
C1 C 0.016(2) 0.015(2) 0.016(2) -0.0047(18) 0.0011(19) -0.0064(18)
C2 C 0.016(2) 0.012(2) 0.011(2) -0.0036(17) 0.0036(17) -0.0052(17)
C3 C 0.011(2) 0.017(2) 0.016(2) -0.0079(18) 0.0045(18) -0.0062(19)

loop_
_atom_type_symbol
_atom_type_scat_dispersion_real
_atom_type_scat_dispersion_imag
_atom_type_scat_source
Mo -1.683 0.686 'International Tables Vol C tables 4.2.6.8 and 6.1.1.1'
O 0.011 0.006 'International Tables Vol C tables 4.2.6.8 and 6.1.1.1'
C 0.003 0.002 'International Tables Vol C tables 4.2.6.8 and 6.1.1.1'
N 0.006 0.003 'International Tables Vol C tables 4.2.6.8 and 6.1.1.1'
H 0.000 0.000 'International Tables Vol C tables 4.2.6.8 and 6.1.1.1'

loop_
_geom_angle_atom_site_label_1
_geom_angle_atom_site_label_2
_geom_angle_atom_site_label_3
_geom_angle_site_symmetry_3
_geom_angle
_geom_angle_publ_flag
C1 C2 C3 . 111.5(5) yes
N1 C3 C2 . 110.5(4) yes
H1 Ow H1 2_655 108(4) yes

loop_
_geom_bond_atom_site_label_1
_geom_bond_atom_site_label_2
_geom_bond_site_symmetry_2
_geom_bond_distance
_geom_bond_publ_flag
Mo1 O3 . 1.715(3) yes
Mo1 O6 . 1.939(3) yes
Mo1 O8 3_565 1.929(3) yes
Mo1 O10 . 1.688(4) yes
Mo2 O1 . 1.715(3) yes
Mo2 O1 2_555 1.715(3) yes
Mo2 O9 . 1.936(3) yes
Mo2 O9 2_555 1.936(3) yes
Mo3 O4 . 1.840(3) yes
Mo3 O5 . 1.702(4) yes
Mo3 O7 . 1.722(3) yes
Mo3 O8 . 1.986(3) yes
Mo4 O2 . 1.681(3) yes
Mo4 O6 . 1.978(3) yes
Mo4 O9 . 1.907(3) yes
Mo4 O11 . 1.717(4) yes
N1 C3 . 1.491(6) yes
N1 H1n1 . 0.92 yes
N1 H2n1 . 0.92 yes
N1 H3n1 . 0.92 yes
C1 C1 3_655 1.534(8) yes
C1 C2 . 1.519(7) yes
C1 H1c1 . 0.96 yes
C1 H2c1 . 0.96 yes
C2 C3 . 1.503(8) yes
C2 H1c2 . 0.96 yes
C2 H2c2 . 0.96 yes
C3 H1c3 . 0.96 yes
C3 H2c3 . 0.96 yes

loop_
_geom_torsion_atom_site_label_1
_geom_torsion_atom_site_label_2
_geom_torsion_atom_site_label_3
_geom_torsion_atom_site_label_4
_geom_torsion
_geom_torsion_publ_flag
N1 C3 C2 C1 175.5(4) yes
